data_4513849
loop_
_publ_author_name
'Schuster, Christopher H.'
'Diao, Tianning'
'Pappas, Iraklis'
'Chirik, Paul J.'

_publ_section_title
;
 Bench-Stable, Substrate-Activated Cobalt Carboxylate Pre-Catalysts for
 Alkene Hydrosilylation with Tertiary Silanes
;
_journal_issue 4
_journal_name_full 'ACS Catalysis'
_journal_page_first 2632
_journal_paper_doi 10.1021/acscatal.6b00304
_journal_volume 6
_journal_year 2016
_chemical_formula_moiety 'C21 H33 Co N3 O4, H2 O'
_chemical_formula_sum 'C21 H35 Co N3 O5'
_chemical_formula_weight 468.45
_chemical_name_systematic
;
 ?
;
_space_group_crystal_system monoclinic
_space_group_IT_number 14
_space_group_name_Hall '-P 2ybc'
_space_group_name_H-M_alt 'P 1 21/c 1'
_symmetry_space_group_name_Hall '-P 2ybc'
_symmetry_space_group_name_H-M 'P 1 21/c 1'
_atom_sites_solution_hydrogens mixed
_audit_creation_method SHELXL-2014
_cell_angle_alpha 90
_cell_angle_beta 97.9533(14)
_cell_angle_gamma 90
_cell_formula_units_Z 4
_cell_length_a 8.9806(4)
_cell_length_b 29.3177(12)
_cell_length_c 8.8612(4)
_cell_measurement_reflns_used 9635
_cell_measurement_temperature 100(2)
_cell_measurement_theta_max 32.09
_cell_measurement_theta_min 2.68
_cell_volume 2310.63(17)
_computing_cell_refinement 'Bruker SAINT'
_computing_data_reduction 'Bruker SAINT'
_computing_molecular_graphics 'ORTEP 3 (Farraguia, 1997)'
_computing_structure_refinement 'SHELXL-2014 (Sheldrick, 2014)'
_computing_structure_solution 'SIR 92 (Giacavazzo, 1993)'
_diffrn_ambient_temperature 100(2)
_diffrn_measured_fraction_theta_full 0.999
_diffrn_measured_fraction_theta_max 0.997
_diffrn_measurement_device_type 'BRUKER APEX2 CCD'
_diffrn_measurement_method 'Phi and Omega Scans'
_diffrn_radiation_source 'fine-focus sealed tube'
_diffrn_radiation_type MoK\a
_diffrn_radiation_wavelength 0.71073
_diffrn_reflns_av_R_equivalents 0.0245
_diffrn_reflns_av_unetI/netI 0.0116
_diffrn_reflns_Laue_measured_fraction_full 0.999
_diffrn_reflns_Laue_measured_fraction_max 0.997
_diffrn_reflns_limit_h_max 11
_diffrn_reflns_limit_h_min -13
_diffrn_reflns_limit_k_max 43
_diffrn_reflns_limit_k_min -43
_diffrn_reflns_limit_l_max 13
_diffrn_reflns_limit_l_min -13
_diffrn_reflns_number 87982
_diffrn_reflns_point_group_measured_fraction_full 0.999
_diffrn_reflns_point_group_measured_fraction_max 0.997
_diffrn_reflns_theta_full 25.242
_diffrn_reflns_theta_max 32.088
_diffrn_reflns_theta_min 2.393
_exptl_absorpt_coefficient_mu 0.778
_exptl_absorpt_correction_T_max 0.7463
_exptl_absorpt_correction_T_min 0.6703
_exptl_absorpt_correction_type multi-scan
_exptl_absorpt_process_details 'SADABS V2008/1 (Bruker AXS)'
_exptl_crystal_colour orange
_exptl_crystal_density_diffrn 1.341
_exptl_crystal_description Columnar
_exptl_crystal_F_000 996
_exptl_crystal_size_max 0.566
_exptl_crystal_size_mid 0.158
_exptl_crystal_size_min 0.154
_refine_diff_density_max 0.578
_refine_diff_density_min -0.448
_refine_diff_density_rms 0.129
_refine_ls_extinction_method none
_refine_ls_goodness_of_fit_ref 1.134
_refine_ls_hydrogen_treatment mixed
_refine_ls_matrix_type full
_refine_ls_number_parameters 300
_refine_ls_number_reflns 8070
_refine_ls_number_restraints 0
_refine_ls_restrained_S_all 1.134
_refine_ls_R_factor_all 0.0304
_refine_ls_R_factor_gt 0.0281
_refine_ls_shift/su_max 0.002
_refine_ls_shift/su_mean 0.000
_refine_ls_structure_factor_coef Fsqd
_refine_ls_weighting_details 'w=1/[\s^2^(Fo^2^)+(0.0389P)^2^+0.8611P] where P=(Fo^2^+2Fc^2^)/3'
_refine_ls_weighting_scheme calc
_refine_ls_wR_factor_gt 0.0772
_refine_ls_wR_factor_ref 0.0785
_reflns_Friedel_coverage 0.000
_reflns_number_gt 7588
_reflns_number_total 8070
_reflns_threshold_expression 'I > 2\s(I)'
_cod_data_source_file cs6b00304_si_002.cif
_cod_data_source_block cs3
_cod_depositor_comments 'Adding full bibliography for 4513848--4513849.cif.'
_cod_original_cell_volume 2310.628(256)
_cod_database_code 4513849
_shelx_space_group_comment
;
The symmetry employed for this shelxl refinement is uniquely defined
by the following loop, which should always be used as a source of
symmetry information in preference to the above space-group names.
They are only intended as comments.
;
_shelx_estimated_absorpt_t_min 0.667
_shelx_estimated_absorpt_t_max 0.890
_shelxl_version_number 2014-3

loop_
_space_group_symop_operation_xyz
'x, y, z'
'-x, y+1/2, -z+1/2'
'-x, -y, -z'
'x, -y-1/2, z-1/2'

loop_
_atom_site_label
_atom_site_type_symbol
_atom_site_fract_x
_atom_site_fract_y
_atom_site_fract_z
_atom_site_U_iso_or_equiv
_atom_site_adp_type
_atom_site_occupancy
_atom_site_site_symmetry_order
_atom_site_calc_flag
_atom_site_refinement_flags_posn
_atom_site_refinement_flags_adp
C1 C 0.21458(11) 0.00016(4) 0.49492(12) 0.01992(18) Uani 1 1 d . .
H1A H 0.1708(9) 0.0150(2) 0.4055(11) 0.030 Uiso 1 1 calc R U
H1B H 0.1410(9) -0.0047(3) 0.5592(8) 0.030 Uiso 1 1 calc R U
H1C H 0.2544(4) -0.0280(3) 0.4694(11) 0.030 Uiso 1 1 calc R U
C2 C 0.33788(10) 0.02919(3) 0.57544(10) 0.01305(15) Uani 1 1 d . .
C3 C 0.45008(10) 0.00743(3) 0.69493(10) 0.01207(15) Uani 1 1 d . .
C4 C 0.45523(11) -0.03884(3) 0.73248(11) 0.01561(16) Uani 1 1 d . .
H4 H 0.3893(11) -0.0592(3) 0.6809(9) 0.019 Uiso 1 1 calc R U
C5 C 0.56369(12) -0.05315(3) 0.85082(11) 0.01707(17) Uani 1 1 d . .
H5 H 0.56880(15) -0.0832(5) 0.8783(5) 0.020 Uiso 1 1 calc R U
C6 C 0.66426(11) -0.02212(3) 0.92749(11) 0.01560(16) Uani 1 1 d . .
H6 H 0.7348(12) -0.03127(16) 1.0051(13) 0.019 Uiso 1 1 calc R U
C7 C 0.65384(10) 0.02342(3) 0.88185(10) 0.01210(15) Uani 1 1 d . .
C8 C 0.75266(10) 0.06158(3) 0.94880(10) 0.01323(15) Uani 1 1 d . .
C9 C 0.87937(11) 0.05193(4) 1.07428(12) 0.01923(18) Uani 1 1 d . .
H9A H 0.8750(7) 0.0726(3) 1.1549(9) 0.029 Uiso 1 1 calc R U
H9B H 0.9718(9) 0.0552(3) 1.0367(5) 0.029 Uiso 1 1 calc R U
H9C H 0.8706(6) 0.0219(3) 1.1098(9) 0.029 Uiso 1 1 calc R U
C10 C 0.25002(12) 0.09855(4) 0.45137(12) 0.01888(18) Uani 1 1 d . .
H10A H 0.2928(6) 0.1277(3) 0.4346(9) 0.028 Uiso 1 1 calc R U
H10B H 0.1585(10) 0.1027(3) 0.4934(6) 0.028 Uiso 1 1 calc R U
H10C H 0.2296(9) 0.0826(2) 0.3567(10) 0.028 Uiso 1 1 calc R U
C11 C 0.81167(12) 0.14088(4) 0.93456(12) 0.01902(18) Uani 1 1 d . .
H11A H 0.7513(6) 0.1651(3) 0.9407(11) 0.029 Uiso 1 1 calc R U
H11B H 0.8738(10) 0.1465(2) 0.8655(9) 0.029 Uiso 1 1 calc R U
H11C H 0.8660(10) 0.13581(14) 1.0260(11) 0.029 Uiso 1 1 calc R U
C12 C 0.78050(10) 0.13084(3) 0.52014(10) 0.01219(15) Uani 1 1 d . .
C13 C 0.77948(10) 0.17393(3) 0.42093(11) 0.01419(16) Uani 1 1 d . .
C14 C 0.64730(12) 0.17245(4) 0.29163(13) 0.0224(2) Uani 1 1 d . .
H14A H 0.5524(9) 0.1711(4) 0.3350(4) 0.034 Uiso 1 1 calc R U
H14B H 0.6563(7) 0.1453(3) 0.2283(9) 0.034 Uiso 1 1 calc R U
H14C H 0.6484(7) 0.2000(3) 0.2287(9) 0.034 Uiso 1 1 calc R U
C15 C 0.75905(14) 0.21452(4) 0.52614(14) 0.0244(2) Uani 1 1 d . .
H15A H 0.6679(11) 0.21040(19) 0.5714(11) 0.037 Uiso 1 1 calc R U
H15B H 0.7521(12) 0.2425(3) 0.4674(7) 0.037 Uiso 1 1 calc R U
H15C H 0.8443(11) 0.2162(2) 0.6058(11) 0.037 Uiso 1 1 calc R U
C16 C 0.92758(12) 0.17880(4) 0.35620(12) 0.01989(19) Uani 1 1 d . .
H16A H 1.0109(8) 0.1824(3) 0.4407(8) 0.030 Uiso 1 1 calc R U
H16B H 0.9229(4) 0.2059(3) 0.2892(11) 0.030 Uiso 1 1 calc R U
H16C H 0.9449(6) 0.1512(3) 0.2968(11) 0.030 Uiso 1 1 calc R U
C17 C 0.37871(10) 0.15870(3) 0.83719(10) 0.01302(15) Uani 1 1 d . .
C18 C 0.28138(10) 0.19430(3) 0.90292(11) 0.01331(15) Uani 1 1 d . .
C19 C 0.36646(13) 0.23924(4) 0.93141(14) 0.0229(2) Uani 1 1 d . .
H19A H 0.2989(8) 0.2626(3) 0.9664(12) 0.034 Uiso 1 1 calc R U
H19B H 0.4012(11) 0.2497(2) 0.8356(10) 0.034 Uiso 1 1 calc R U
H19C H 0.4546(11) 0.23470(10) 1.0107(12) 0.034 Uiso 1 1 calc R U
C20 C 0.23076(12) 0.17659(4) 1.05052(12) 0.01996(18) Uani 1 1 d . .
H20A H 0.1638(11) 0.1985(3) 1.0872(7) 0.030 Uiso 1 1 calc R U
H20B H 0.3177(9) 0.1722(3) 1.1266(8) 0.030 Uiso 1 1 calc R U
H20C H 0.1788(11) 0.1478(3) 1.0308(3) 0.030 Uiso 1 1 calc R U
C21 C 0.14372(11) 0.20134(4) 0.78154(12) 0.01960(18) Uani 1 1 d . .
H21A H 0.0729(9) 0.2220(3) 0.8210(6) 0.029 Uiso 1 1 calc R U
H21B H 0.0949(8) 0.1720(3) 0.7565(9) 0.029 Uiso 1 1 calc R U
H21C H 0.1758(4) 0.2145(3) 0.6899(10) 0.029 Uiso 1 1 calc R U
Co1 Co 0.53377(2) 0.10393(2) 0.70721(2) 0.01122(4) Uani 1 1 d . .
N1 N 0.35565(9) 0.07217(3) 0.55748(9) 0.01339(14) Uani 1 1 d . .
N2 N 0.54884(8) 0.03667(3) 0.76823(9) 0.01155(13) Uani 1 1 d . .
N3 N 0.72066(9) 0.10083(3) 0.88846(9) 0.01370(14) Uani 1 1 d . .
O1 O 0.65116(8) 0.11472(3) 0.53646(8) 0.01672(13) Uani 1 1 d . .
O2 O 0.90200(9) 0.11436(3) 0.57829(10) 0.02252(16) Uani 1 1 d . .
O3 O 0.35673(8) 0.11662(2) 0.85822(8) 0.01547(13) Uani 1 1 d . .
O4 O 0.47730(9) 0.17103(3) 0.75649(9) 0.01918(14) Uani 1 1 d . .
O5 O 1.08750(9) 0.06352(3) 0.79122(10) 0.02150(15) Uani 1 1 d . .
H1O H 1.161(2) 0.0812(6) 0.8034(19) 0.026 Uiso 1 1 d . U
H2O H 1.0266(19) 0.0753(6) 0.7290(19) 0.026 Uiso 1 1 d . U

loop_
_atom_site_aniso_label
_atom_site_aniso_U_11
_atom_site_aniso_U_22
_atom_site_aniso_U_33
_atom_site_aniso_U_23
_atom_site_aniso_U_13
_atom_site_aniso_U_12
C1 0.0152(4) 0.0235(5) 0.0202(4) -0.0028(4) -0.0005(3) -0.0038(3)
C2 0.0102(3) 0.0173(4) 0.0121(4) -0.0008(3) 0.0031(3) -0.0001(3)
C3 0.0117(3) 0.0126(4) 0.0124(4) -0.0001(3) 0.0037(3) 0.0000(3)
C4 0.0187(4) 0.0125(4) 0.0163(4) -0.0008(3) 0.0049(3) -0.0016(3)
C5 0.0217(4) 0.0123(4) 0.0180(4) 0.0025(3) 0.0058(3) 0.0022(3)
C6 0.0171(4) 0.0154(4) 0.0146(4) 0.0033(3) 0.0033(3) 0.0037(3)
C7 0.0112(3) 0.0139(4) 0.0116(3) 0.0006(3) 0.0031(3) 0.0017(3)
C8 0.0110(3) 0.0170(4) 0.0119(4) 0.0000(3) 0.0027(3) 0.0004(3)
C9 0.0150(4) 0.0242(5) 0.0172(4) 0.0027(3) -0.0022(3) 0.0003(3)
C10 0.0155(4) 0.0214(4) 0.0190(4) 0.0048(3) -0.0003(3) 0.0047(3)
C11 0.0191(4) 0.0193(4) 0.0184(4) -0.0027(3) 0.0015(3) -0.0062(3)
C12 0.0136(4) 0.0122(4) 0.0110(3) -0.0005(3) 0.0023(3) -0.0004(3)
C13 0.0131(4) 0.0129(4) 0.0158(4) 0.0028(3) -0.0005(3) -0.0008(3)
C14 0.0180(4) 0.0253(5) 0.0217(5) 0.0077(4) -0.0051(4) -0.0016(4)
C15 0.0252(5) 0.0148(4) 0.0319(6) -0.0033(4) -0.0003(4) 0.0036(4)
C16 0.0174(4) 0.0226(5) 0.0199(4) 0.0055(4) 0.0033(3) -0.0052(4)
C17 0.0117(4) 0.0135(4) 0.0137(4) 0.0000(3) 0.0011(3) 0.0014(3)
C18 0.0119(4) 0.0123(4) 0.0157(4) -0.0016(3) 0.0021(3) 0.0005(3)
C19 0.0227(5) 0.0154(4) 0.0315(5) -0.0070(4) 0.0064(4) -0.0052(4)
C20 0.0216(5) 0.0218(5) 0.0176(4) -0.0017(3) 0.0068(3) 0.0005(4)
C21 0.0161(4) 0.0181(4) 0.0235(5) 0.0005(3) -0.0014(3) 0.0042(3)
Co1 0.01041(6) 0.01048(6) 0.01313(6) 0.00157(4) 0.00297(4) 0.00056(4)
N1 0.0110(3) 0.0166(3) 0.0129(3) 0.0020(3) 0.0028(3) 0.0021(3)
N2 0.0105(3) 0.0124(3) 0.0120(3) 0.0007(2) 0.0024(2) 0.0008(2)
N3 0.0124(3) 0.0153(3) 0.0137(3) -0.0010(3) 0.0028(3) -0.0012(3)
O1 0.0149(3) 0.0212(3) 0.0148(3) 0.0001(3) 0.0047(2) -0.0048(3)
O2 0.0154(3) 0.0237(4) 0.0276(4) 0.0115(3) 0.0001(3) 0.0029(3)
O3 0.0165(3) 0.0114(3) 0.0192(3) 0.0011(2) 0.0047(2) 0.0013(2)
O4 0.0188(3) 0.0150(3) 0.0260(4) 0.0023(3) 0.0113(3) 0.0012(3)
O5 0.0173(3) 0.0215(4) 0.0250(4) 0.0102(3) 0.0004(3) 0.0008(3)

loop_
_atom_type_symbol
_atom_type_description
_atom_type_scat_dispersion_real
_atom_type_scat_dispersion_imag
_atom_type_scat_source
C C 0.0033 0.0016 'International Tables Vol C Tables 4.2.6.8 and 6.1.1.4'
Co Co 0.3494 0.9721 'International Tables Vol C Tables 4.2.6.8 and 6.1.1.4'
N N 0.0061 0.0033 'International Tables Vol C Tables 4.2.6.8 and 6.1.1.4'
O O 0.0106 0.0060 'International Tables Vol C Tables 4.2.6.8 and 6.1.1.4'
H H 0.0000 0.0000 'International Tables Vol C Tables 4.2.6.8 and 6.1.1.4'

loop_
_geom_angle_atom_site_label_1
_geom_angle_atom_site_label_2
_geom_angle_atom_site_label_3
_geom_angle
N1 C2 C1 126.57(9)
N1 C2 C3 115.00(8)
C1 C2 C3 118.37(8)
N2 C3 C4 120.65(8)
N2 C3 C2 113.99(8)
C4 C3 C2 125.36(8)
C5 C4 C3 117.93(9)
C6 C5 C4 120.65(9)
C5 C6 C7 118.13(9)
N2 C7 C6 120.54(9)
N2 C7 C8 113.47(8)
C6 C7 C8 125.99(8)
N3 C8 C7 114.69(8)
N3 C8 C9 125.39(9)
C7 C8 C9 119.90(8)
O2 C12 O1 124.73(9)
O2 C12 C13 119.56(8)
O1 C12 C13 115.71(8)
C16 C13 C14 110.31(8)
C16 C13 C15 109.79(8)
C14 C13 C15 109.27(9)
C16 C13 C12 110.79(8)
C14 C13 C12 110.29(8)
C15 C13 C12 106.31(8)
O4 C17 O3 119.76(9)
O4 C17 C18 120.16(8)
O3 C17 C18 120.01(8)
O4 C17 Co1 56.41(5)
O3 C17 Co1 63.37(5)
C18 C17 Co1 174.93(7)
C19 C18 C17 110.67(8)
C19 C18 C20 110.60(8)
C17 C18 C20 110.29(8)
C19 C18 C21 109.62(8)
C17 C18 C21 105.80(8)
C20 C18 C21 109.74(8)
O1 Co1 N2 109.42(3)
O1 Co1 O4 100.30(3)
N2 Co1 O4 149.40(3)
O1 Co1 N1 91.55(3)
N2 Co1 N1 76.19(3)
O4 Co1 N1 110.83(3)
O1 Co1 N3 97.67(3)
N2 Co1 N3 75.31(3)
O4 Co1 N3 94.03(3)
N1 Co1 N3 151.49(3)
O1 Co1 O3 157.20(3)
N2 Co1 O3 91.64(3)
O4 Co1 O3 60.53(3)
N1 Co1 O3 84.92(3)
N3 Co1 O3 96.05(3)
O1 Co1 C17 129.43(3)
N2 Co1 C17 121.13(3)
O4 Co1 C17 30.25(3)
N1 Co1 C17 98.51(3)
N3 Co1 C17 96.27(3)
O3 Co1 C17 30.29(3)
C2 N1 C10 121.26(8)
C2 N1 Co1 116.40(6)
C10 N1 Co1 122.05(7)
C3 N2 C7 122.07(8)
C3 N2 Co1 118.37(6)
C7 N2 Co1 119.53(6)
C8 N3 C11 121.39(9)
C8 N3 Co1 116.98(6)
C11 N3 Co1 121.54(6)
C12 O1 Co1 136.92(6)
C17 O3 Co1 86.34(6)
C17 O4 Co1 93.34(6)

loop_
_geom_bond_atom_site_label_1
_geom_bond_atom_site_label_2
_geom_bond_distance
C1 C2 1.4970(13)
C2 N1 1.2828(12)
C2 C3 1.4994(13)
C3 N2 1.3357(12)
C3 C4 1.3962(13)
C4 C5 1.3934(14)
C5 C6 1.3911(14)
C6 C7 1.3945(13)
C7 N2 1.3383(11)
C7 C8 1.4984(13)
C8 N3 1.2846(12)
C8 C9 1.5037(13)
C10 N1 1.4613(12)
C11 N3 1.4566(13)
C12 O2 1.2385(12)
C12 O1 1.2807(11)
C12 C13 1.5384(13)
C13 C16 1.5262(14)
C13 C14 1.5322(14)
C13 C15 1.5383(15)
C17 O4 1.2653(11)
C17 O3 1.2674(11)
C17 C18 1.5276(13)
C17 Co1 2.5076(9)
C18 C19 1.5266(14)
C18 C20 1.5334(14)
C18 C21 1.5362(14)
Co1 O1 1.9854(7)
Co1 N2 2.0442(8)
Co1 O4 2.0925(8)
Co1 N1 2.1446(8)
Co1 N3 2.1585(8)
Co1 O3 2.2462(7)

loop_
_geom_torsion_atom_site_label_1
_geom_torsion_atom_site_label_2
_geom_torsion_atom_site_label_3
_geom_torsion_atom_site_label_4
_geom_torsion
N1 C2 C3 N2 2.12(12)
C1 C2 C3 N2 -175.25(8)
N1 C2 C3 C4 -178.65(9)
C1 C2 C3 C4 3.98(13)
N2 C3 C4 C5 1.61(14)
C2 C3 C4 C5 -177.57(8)
C3 C4 C5 C6 -0.65(14)
C4 C5 C6 C7 -0.40(14)
C5 C6 C7 N2 0.56(14)
C5 C6 C7 C8 -179.23(9)
N2 C7 C8 N3 0.70(12)
C6 C7 C8 N3 -179.51(9)
N2 C7 C8 C9 -178.05(8)
C6 C7 C8 C9 1.75(14)
O2 C12 C13 C16 23.52(13)
O1 C12 C13 C16 -156.79(8)
O2 C12 C13 C14 145.93(10)
O1 C12 C13 C14 -34.37(12)
O2 C12 C13 C15 -95.72(11)
O1 C12 C13 C15 83.97(10)
O4 C17 C18 C19 -29.54(12)
O3 C17 C18 C19 153.33(9)
O4 C17 C18 C20 -152.25(9)
O3 C17 C18 C20 30.62(12)
O4 C17 C18 C21 89.14(10)
O3 C17 C18 C21 -88.00(10)
C1 C2 N1 C10 0.63(15)
C3 C2 N1 C10 -176.49(8)
C1 C2 N1 Co1 174.51(7)
C3 C2 N1 Co1 -2.61(10)
C4 C3 N2 C7 -1.52(13)
C2 C3 N2 C7 177.75(8)
C4 C3 N2 Co1 -179.83(7)
C2 C3 N2 Co1 -0.56(10)
C6 C7 N2 C3 0.41(13)
C8 C7 N2 C3 -179.78(8)
C6 C7 N2 Co1 178.70(7)
C8 C7 N2 Co1 -1.49(10)
C7 C8 N3 C11 -176.31(8)
C9 C8 N3 C11 2.36(15)
C7 C8 N3 Co1 0.34(10)
C9 C8 N3 Co1 179.01(7)
O2 C12 O1 Co1 61.82(15)
C13 C12 O1 Co1 -117.86(9)
O4 C17 O3 Co1 -1.45(9)
C18 C17 O3 Co1 175.70(8)
O3 C17 O4 Co1 1.55(10)
C18 C17 O4 Co1 -175.59(7)
